data_7252123
loop_
_publ_author_name
'Lesnikov, Vladislav'
'Sukhorukov, Alexey Yu.'

_publ_section_title
;
 Cyclam(OH)&#x2084; as an adaptable co-former for co-crystals with
 carboxylic acids and phenols
;
_journal_name_full CrystEngComm
_journal_paper_doi 10.1039/D6CE00350H
_journal_year 2026
_chemical_formula_moiety 'C10 H26 N4 O4, 2(C7 H5 O2)'
_chemical_formula_sum 'C24 H36 N4 O8'
_chemical_formula_weight 508.57
_chemical_melting_point 189
_space_group_crystal_system triclinic
_space_group_IT_number 2
_space_group_name_Hall '-P 1'
_space_group_name_H-M_alt 'P -1'
_atom_sites_solution_hydrogens mixed
_atom_sites_solution_primary dual
_atom_sites_solution_secondary difmap
_audit_creation_date 2026-04-14
_audit_creation_method
;
Olex2 1.5
(compiled 2023.03.06 svn.rbb2c1857 for OlexSys, GUI svn.r6748)
;
_audit_update_record
;
2026-04-27 deposited with the CCDC.	2026-06-19 downloaded from the CCDC.
;
_cell_angle_alpha 91.618(5)
_cell_angle_beta 90.121(4)
_cell_angle_gamma 110.951(5)
_cell_formula_units_Z 2
_cell_length_a 9.4448(5)
_cell_length_b 11.4643(6)
_cell_length_c 12.7844(8)
_cell_measurement_reflns_used 10747
_cell_measurement_temperature 100.01(10)
_cell_measurement_theta_max 78.9160
_cell_measurement_theta_min 3.4390
_cell_volume 1292.12(13)
_computing_cell_refinement 'CrysAlisPro 1.171.44.143a (Rigaku OD, 2026)'
_computing_data_collection 'CrysAlisPro system (CCD 44.143a 64-bit (release 16-02-2026))'
_computing_data_reduction 'CrysAlisPro 1.171.44.143a (Rigaku OD, 2026)'
_computing_molecular_graphics 'Olex2 1.5 (Dolomanov et al., 2009)'
_computing_publication_material 'Olex2 1.5 (Dolomanov et al., 2009)'
_computing_structure_refinement 'SHELXL 2018/3 (Sheldrick, 2015)'
_computing_structure_solution 'XT  (Sheldrick, 2015)'
_diffrn_ambient_environment N~2~
_diffrn_ambient_temperature 100.01(10)
_diffrn_detector 'Hybrid Pixel Array Detector'
_diffrn_detector_area_resol_mean 10.0000
_diffrn_detector_type HyPix
_diffrn_measured_fraction_theta_full 0.966
_diffrn_measured_fraction_theta_max 0.920
_diffrn_measurement_details
;
List of Runs (angles in degrees, time in seconds):

  # Type    Start    End  Width  t~exp~   \w     \q     \k     \f   Frames
#--------------------------------------------------------------------------
  1  \w    -91.00 -16.00   0.50    0.30    --  -48.19 131.00 -33.00  150
  2  \w   -119.00 -64.00   0.50    0.30    --  -48.19-139.00  81.00  110
  3  \w   -119.00 -70.00   0.50    0.30    --  -48.19-131.00-103.00   98
  4  \w     42.00 103.00   0.50    0.30    --   48.19-139.00  81.00  122
  5  \w     38.00  98.00   0.50    0.30    --   48.19-131.00-103.00  120
  6  \w   -161.00 -70.00   0.50    1.21    --  -90.00-131.00-103.00  182
  7  \w    -96.00 -20.00   0.50    1.21    --  -90.00 139.00 141.00  152
  8  \w    -91.00 -18.00   0.50    1.21    --  -90.00 131.00 -33.00  146
  9  \w     86.00 144.00   0.50    1.21    --  111.50 139.00 141.00  116
 10  \w     85.00 122.00   0.50    1.21    --  111.50-139.00  81.00   74
 11  \w    110.00 135.00   0.50    1.21    --  111.50 131.00 -33.00   50
 12  \w     53.00  79.00   0.50    1.21    --  111.50-139.00  81.00   52
 13  \w     88.00 116.00   0.50    1.21    --  111.50-131.00-103.00   56
 14  \w   -118.00 -74.00   0.50    0.30    --  -48.19-125.00  30.00   88
 15  \w   -116.00 -87.00   0.50    0.30    --  -48.19-125.00   0.00   58
 16  \w    -24.00  20.00   0.50    0.30    --  -48.19  19.00-180.00   88
 17  \w    -27.00  26.00   0.50    0.30    --  -48.19  19.00 120.00  106
 18  \w   -119.00 -73.00   0.50    0.30    --  -48.19-125.00 -60.00   92
 19  \w   -137.00 -96.00   0.50    1.21    --  -90.00-139.00  81.00   82
 20  \w     40.00  86.00   0.50    1.21    --  111.50-125.00 -60.00   92
 21  \w     40.00  65.00   0.50    1.21    --  111.50 -61.00  60.00   50
 22  \w     51.00  77.00   0.50    1.21    --  111.50 -85.00-131.60   52
 23  \w     59.00  97.00   0.50    1.21    --  111.50 -77.00 150.00   76
 24  \w     52.00 108.00   0.50    1.21    --  111.50-125.00-180.00  112
 25  \w     40.00  65.00   0.50    1.21    --  111.50 -61.00 150.00   50
 26  \w     73.00 100.00   0.50    1.21    --  111.50 -95.00 -90.00   54
 27  \w     70.00 104.00   0.50    1.21    --  111.50 -77.00 -60.00   68
 28  \w     82.00 111.00   0.50    1.21    --  111.50-125.00  90.00   58
 29  \w    108.00 134.00   0.50    1.21    --  111.50  45.00-120.00   52
 30  \w     92.00 176.00   0.50    1.21    --  111.50  77.00 -30.00  168
 31  \w     40.00  93.00   0.50    1.21    --  111.50 -77.00  90.00  106
 32  \w     47.00  72.00   0.50    1.21    --  111.50-125.00   0.00   50
 33  \w     58.00  84.00   0.50    1.21    --  111.50 -77.00 -30.00   52
 34  \w     42.00  78.00   0.50    1.21    --  111.50-125.00  90.00   72
 35  \w     42.00  77.00   0.50    1.21    --  111.50-125.00 -90.00   70
 36  \w    117.00 177.00   0.50    1.21    --  111.50  15.00 150.00  120
 37  \w    103.00 178.00   0.50    1.21    --  111.50  30.00  90.00  150
 38  \w     60.00 105.00   0.50    1.21    --  111.50 -95.00-150.00   90
 39  \w     45.00  71.00   0.50    1.21    --  111.50 -77.00   0.00   52
 40  \w    129.00 155.00   0.50    1.21    --  111.50  15.00 -60.00   52
 41  \w     79.00 105.00   0.50    1.21    --  111.50 -95.00 -60.00   52
 42  \w    121.00 172.00   0.50    1.21    --  111.50  45.00-180.00  102
 43  \w    111.00 137.00   0.50    1.21    --  111.50  30.00-180.00   52
 44  \w     45.00  70.00   0.50    1.21    --  111.50 -61.00  90.00   50
 45  \w     96.00 136.00   0.50    1.21    --  111.50 -85.00-131.60   80
 46  \w    113.00 176.00   0.50    1.21    --  111.50  77.00-120.00  126
 47  \w    123.00 149.00   0.50    1.21    --  111.50  77.00 -60.00   52
 48  \w     41.00  68.00   0.50    1.21    --  111.50 -61.00 -90.00   54
;
_diffrn_measurement_device 'four-circle diffractometer'
_diffrn_measurement_device_type 'XtaLAB Synergy, Dualflex, HyPix'
_diffrn_measurement_method '\w scans'
_diffrn_orient_matrix_type 'CrysAlisPro convention (1999,Acta A55,543-557)'
_diffrn_orient_matrix_UB_11 0.1320345000
_diffrn_orient_matrix_UB_12 -0.0356576000
_diffrn_orient_matrix_UB_13 -0.0426861000
_diffrn_orient_matrix_UB_21 0.0547696000
_diffrn_orient_matrix_UB_22 -0.0055465000
_diffrn_orient_matrix_UB_23 0.1129228000
_diffrn_orient_matrix_UB_31 -0.1003549000
_diffrn_orient_matrix_UB_32 -0.1392061000
_diffrn_orient_matrix_UB_33 0.0025983000
_diffrn_radiation_monochromator mirror
_diffrn_radiation_probe x-ray
_diffrn_radiation_type 'Cu K\a'
_diffrn_radiation_wavelength 1.54184
_diffrn_reflns_av_unetI/netI 0.0155
_diffrn_reflns_Laue_measured_fraction_full 0.966
_diffrn_reflns_Laue_measured_fraction_max 0.920
_diffrn_reflns_limit_h_max 12
_diffrn_reflns_limit_h_min -12
_diffrn_reflns_limit_k_max 14
_diffrn_reflns_limit_k_min -14
_diffrn_reflns_limit_l_max 16
_diffrn_reflns_limit_l_min -16
_diffrn_reflns_number 9347
_diffrn_reflns_point_group_measured_fraction_full 0.966
_diffrn_reflns_point_group_measured_fraction_max 0.920
_diffrn_reflns_theta_full 67.684
_diffrn_reflns_theta_max 79.867
_diffrn_reflns_theta_min 3.459
_diffrn_source 'micro-focus sealed X-ray tube'
_diffrn_source_type 'PhotonJet (Cu) X-ray Source'
_exptl_absorpt_coefficient_mu 0.821
_exptl_absorpt_correction_T_max 0.911
_exptl_absorpt_correction_T_min 0.805
_exptl_absorpt_correction_type gaussian
_exptl_absorpt_process_details
;
CrysAlisPro 1.171.44.143a (Rigaku Oxford Diffraction, 2026)
Numerical absorption correction based on gaussian integration over
a multifaceted crystal model
Empirical absorption correction using spherical harmonics,
implemented in SCALE3 ABSPACK scaling algorithm.
;
_exptl_crystal_colour colourless
_exptl_crystal_colour_primary colourless
_exptl_crystal_density_diffrn 1.307
_exptl_crystal_density_method 'not measured'
_exptl_crystal_description block
_exptl_crystal_F_000 544
_exptl_crystal_size_max 0.419
_exptl_crystal_size_mid 0.294
_exptl_crystal_size_min 0.157
_refine_diff_density_max 0.287
_refine_diff_density_min -0.266
_refine_diff_density_rms 0.055
_refine_ls_extinction_method none
_refine_ls_goodness_of_fit_ref 1.056
_refine_ls_hydrogen_treatment mixed
_refine_ls_matrix_type full
_refine_ls_number_parameters 350
_refine_ls_number_reflns 9347
_refine_ls_number_restraints 0
_refine_ls_restrained_S_all 1.056
_refine_ls_R_factor_all 0.0578
_refine_ls_R_factor_gt 0.0546
_refine_ls_shift/su_max 0.000
_refine_ls_shift/su_mean 0.000
_refine_ls_structure_factor_coef Fsqd
_refine_ls_weighting_details 'w=1/[\s^2^(Fo^2^)+(0.1138P)^2^+0.1897P] where P=(Fo^2^+2Fc^2^)/3'
_refine_ls_weighting_scheme calc
_refine_ls_wR_factor_gt 0.1570
_refine_ls_wR_factor_ref 0.1613
_reflns_Friedel_coverage 0.000
_reflns_number_gt 8464
_reflns_number_total 9347
_reflns_threshold_expression 'I > 2\s(I)'
_twin_special_details
;
Component 2 rotated by -179.9880\% 
around [-0.00 -0.03 1.00] (reciprocal) or [-0.00 0.00 1.00] (direct)
;
_cod_data_source_file d6ce00350h2.cif
_cod_data_source_block cyclam(OH)42BA
_cod_database_code 7252123
_shelx_shelxl_version_number 2018/3
_chemical_oxdiff_formula C24H34N4O8
_chemical_oxdiff_usercomment LVK1041BA
_shelx_space_group_comment
;
The symmetry employed for this shelxl refinement is uniquely defined
by the following loop, which should always be used as a source of
symmetry information in preference to the above space-group names.
They are only intended as comments.
;
_diffrn_oxdiff_digest_od_ed
;

;
_diffrn_oxdiff_measurement_exp_name 26LVK_R05.par
_olex2_refinement_description
;
1. Twinned data refinement
 Scales: 0.6509(12)
 0.3491(12)
2. Fixed Uiso
 At 1.2 times of:
  All C(H) groups, All C(H,H) groups
3.a Secondary CH2 refined with riding coordinates:
 C1(H1A,H1B), C2(H2B,H2C), C3(H3A,H3B), C4(H4A,H4B), C5(H5A,H5B), C13(H13A,
 H13B), C14(H14A,H14B), C15(H15A,H15B), C16(H16A,H16B), C17(H17A,H17B)
3.b Aromatic/amide H refined with riding coordinates:
 C8(H8), C9(H9), C10(H10), C11(H11), C12(H12), C20(H20), C21(H21), C22(H22),
 C23(H23), C24(H24)
;
_olex2_submission_special_instructions 'No special instructions were received'
_oxdiff_exptl_absorpt_empirical_details
;
Empirical correction (ABSPACK) includes:
- Absorption correction using spherical harmonics
- Frame scaling
;
_oxdiff_exptl_absorpt_empirical_full_max 1.475
_oxdiff_exptl_absorpt_empirical_full_min 0.595
_oxdiff_twin_integration_method simultaneous
_oxdiff_twin_items 2

loop_
_space_group_symop_operation_xyz
'x, y, z'
'-x, -y, -z'

loop_
_atom_site_label
_atom_site_type_symbol
_atom_site_fract_x
_atom_site_fract_y
_atom_site_fract_z
_atom_site_U_iso_or_equiv
_atom_site_adp_type
_atom_site_occupancy
_atom_site_site_symmetry_order
_atom_site_calc_flag
_atom_site_refinement_flags_posn
_atom_site_refinement_flags_adp
_atom_site_refinement_flags_occupancy
_atom_site_disorder_assembly
_atom_site_disorder_group
O1 O 0.80485(14) 0.09066(12) 0.38725(10) 0.0290(3) Uani 1 1 d . . . . .
H1 H 0.794(4) 0.154(3) 0.422(2) 0.054(8) Uiso 1 1 d . . . . .
O2 O 0.44516(17) 0.21254(12) 0.29944(10) 0.0327(3) Uani 1 1 d . . . . .
H2 H 0.498(4) 0.279(3) 0.350(2) 0.057(8) Uiso 1 1 d . . . . .
N1 N 0.66418(16) -0.01099(13) 0.40662(10) 0.0239(3) Uani 1 1 d . . . . .
N2 N 0.46101(17) 0.10376(13) 0.34069(10) 0.0242(3) Uani 1 1 d . . . . .
H2A H 0.519(3) 0.130(2) 0.4024(18) 0.030(5) Uiso 1 1 d . . . . .
C1 C 0.7064(2) -0.10903(17) 0.45309(14) 0.0286(4) Uani 1 1 d . . . . .
H1A H 0.778256 -0.130007 0.406732 0.034 Uiso 1 1 calc R U . . .
H1B H 0.614902 -0.185149 0.459539 0.034 Uiso 1 1 calc R U . . .
C2 C 0.2203(2) 0.06735(18) 0.43909(14) 0.0321(4) Uani 1 1 d . . . . .
H2B H 0.117830 0.004079 0.448165 0.039 Uiso 1 1 calc R U . . .
H2C H 0.208085 0.140093 0.405695 0.039 Uiso 1 1 calc R U . . .
C3 C 0.3085(2) 0.01256(16) 0.36588(13) 0.0255(3) Uani 1 1 d . . . . .
H3A H 0.320623 -0.060587 0.398677 0.031 Uiso 1 1 calc R U . . .
H3B H 0.249561 -0.017110 0.300081 0.031 Uiso 1 1 calc R U . . .
C4 C 0.5429(2) 0.05390(17) 0.26151(12) 0.0283(4) Uani 1 1 d . . . . .
H4A H 0.635217 0.122414 0.239571 0.034 Uiso 1 1 calc R U . . .
H4B H 0.476957 0.021693 0.198961 0.034 Uiso 1 1 calc R U . . .
C5 C 0.5871(2) -0.05043(16) 0.30556(13) 0.0268(4) Uani 1 1 d . . . . .
H5A H 0.495211 -0.125699 0.314023 0.032 Uiso 1 1 calc R U . . .
H5B H 0.655031 -0.072252 0.256146 0.032 Uiso 1 1 calc R U . . .
O3 O 0.73511(14) 0.62106(11) 0.16583(10) 0.0272(3) Uani 1 1 d . . . . .
H3 H 0.734(4) 0.674(3) 0.116(2) 0.045(7) Uiso 1 1 d . . . . .
O4 O 0.35887(15) 0.73848(11) 0.12334(10) 0.0276(3) Uani 1 1 d . . . . .
H4 H 0.448(4) 0.803(3) 0.093(2) 0.064(9) Uiso 1 1 d . . . . .
N3 N 0.60981(15) 0.51037(12) 0.13066(10) 0.0214(3) Uani 1 1 d . . . . .
N4 N 0.39111(17) 0.62723(12) 0.11026(10) 0.0226(3) Uani 1 1 d . . . . .
H4C H 0.472(3) 0.644(2) 0.0666(18) 0.029(5) Uiso 1 1 d . . . . .
C13 C 0.25517(19) 0.52786(15) 0.06295(13) 0.0252(3) Uani 1 1 d . . . . .
H13A H 0.169644 0.509911 0.112087 0.030 Uiso 1 1 calc R U . . .
H13B H 0.277380 0.450322 0.052024 0.030 Uiso 1 1 calc R U . . .
C14 C 0.79132(19) 0.43413(16) 0.04141(13) 0.0274(4) Uani 1 1 d . . . . .
H14A H 0.815827 0.357757 0.029730 0.033 Uiso 1 1 calc R U . . .
H14B H 0.884442 0.501330 0.067757 0.033 Uiso 1 1 calc R U . . .
C15 C 0.66968(19) 0.40928(15) 0.12460(12) 0.0231(3) Uani 1 1 d . . . . .
H15A H 0.586238 0.329371 0.107431 0.028 Uiso 1 1 calc R U . . .
H15B H 0.713379 0.401673 0.193402 0.028 Uiso 1 1 calc R U . . .
C16 C 0.4925(2) 0.48801(16) 0.21018(12) 0.0250(3) Uani 1 1 d . . . . .
H16A H 0.534982 0.479774 0.279241 0.030 Uiso 1 1 calc R U . . .
H16B H 0.407744 0.408966 0.192803 0.030 Uiso 1 1 calc R U . . .
C17 C 0.4340(2) 0.59515(16) 0.21535(12) 0.0273(4) Uani 1 1 d . . . . .
H17A H 0.344255 0.572467 0.261076 0.033 Uiso 1 1 calc R U . . .
H17B H 0.513159 0.669751 0.247384 0.033 Uiso 1 1 calc R U . . .
O5 O 0.67103(14) 0.23366(10) 0.48680(9) 0.0259(3) Uani 1 1 d . . . . .
O6 O 0.59446(18) 0.38454(12) 0.43190(10) 0.0345(3) Uani 1 1 d . . . . .
C6 C 0.6791(2) 0.34632(15) 0.48657(12) 0.0243(3) Uani 1 1 d . . . . .
C7 C 0.79477(19) 0.43852(15) 0.55804(11) 0.0227(3) Uani 1 1 d . . . . .
C8 C 0.7992(2) 0.56111(16) 0.56981(13) 0.0273(4) Uani 1 1 d . . . . .
H8 H 0.730465 0.587653 0.531465 0.033 Uiso 1 1 calc R U . . .
C9 C 0.9048(2) 0.64416(16) 0.63800(14) 0.0306(4) Uani 1 1 d . . . . .
H9 H 0.908070 0.727720 0.646214 0.037 Uiso 1 1 calc R U . . .
C10 C 1.0057(2) 0.60573(16) 0.69433(13) 0.0284(4) Uani 1 1 d . . . . .
H10 H 1.077269 0.662970 0.740979 0.034 Uiso 1 1 calc R U . . .
C11 C 1.0019(2) 0.48386(16) 0.68248(13) 0.0274(4) Uani 1 1 d . . . . .
H11 H 1.071309 0.457720 0.720440 0.033 Uiso 1 1 calc R U . . .
C12 C 0.8959(2) 0.40037(15) 0.61474(12) 0.0243(3) Uani 1 1 d . . . . .
H12 H 0.892409 0.316711 0.607025 0.029 Uiso 1 1 calc R U . . .
O7 O 0.65810(14) 0.74171(10) 0.00390(9) 0.0240(3) Uani 1 1 d . . . . .
O8 O 0.58011(17) 0.89954(12) 0.04241(11) 0.0338(3) Uani 1 1 d . . . . .
C18 C 0.66927(19) 0.85445(15) -0.00123(12) 0.0227(3) Uani 1 1 d . . . . .
C19 C 0.79460(18) 0.94110(15) -0.06534(11) 0.0221(3) Uani 1 1 d . . . . .
C20 C 0.81337(19) 1.06739(15) -0.06830(12) 0.0243(3) Uani 1 1 d . . . . .
H20 H 0.748804 1.098757 -0.028924 0.029 Uiso 1 1 calc R U . . .
C21 C 0.9273(2) 1.14731(16) -0.12932(13) 0.0267(4) Uani 1 1 d . . . . .
H21 H 0.940854 1.233408 -0.131340 0.032 Uiso 1 1 calc R U . . .
C22 C 1.0208(2) 1.10109(16) -0.18696(13) 0.0279(4) Uani 1 1 d . . . . .
H22 H 1.098345 1.155811 -0.228391 0.033 Uiso 1 1 calc R U . . .
C23 C 1.0020(2) 0.97541(17) -0.18468(13) 0.0275(4) Uani 1 1 d . . . . .
H23 H 1.065943 0.944070 -0.224800 0.033 Uiso 1 1 calc R U . . .
C24 C 0.8890(2) 0.89559(15) -0.12328(13) 0.0247(3) Uani 1 1 d . . . . .
H24 H 0.876460 0.809701 -0.120980 0.030 Uiso 1 1 calc R U . . .

loop_
_atom_site_aniso_label
_atom_site_aniso_U_11
_atom_site_aniso_U_22
_atom_site_aniso_U_33
_atom_site_aniso_U_23
_atom_site_aniso_U_13
_atom_site_aniso_U_12
O1 0.0213(6) 0.0277(6) 0.0329(6) -0.0030(5) 0.0030(4) 0.0029(5)
O2 0.0444(8) 0.0229(6) 0.0295(6) 0.0040(5) -0.0125(5) 0.0105(5)
N1 0.0200(7) 0.0227(7) 0.0264(7) -0.0017(5) 0.0002(5) 0.0047(5)
N2 0.0274(7) 0.0212(6) 0.0227(6) 0.0019(5) -0.0048(5) 0.0070(5)
C1 0.0277(9) 0.0287(8) 0.0326(9) -0.0019(6) 0.0012(6) 0.0140(7)
C2 0.0276(9) 0.0376(10) 0.0357(9) 0.0007(7) -0.0029(7) 0.0172(8)
C3 0.0231(8) 0.0271(8) 0.0256(8) -0.0001(6) -0.0041(6) 0.0083(6)
C4 0.0299(9) 0.0304(9) 0.0211(7) -0.0005(6) -0.0013(6) 0.0068(7)
C5 0.0248(8) 0.0280(8) 0.0258(8) -0.0049(6) -0.0004(6) 0.0076(7)
O3 0.0257(6) 0.0200(6) 0.0312(6) 0.0013(4) -0.0074(4) 0.0025(5)
O4 0.0280(7) 0.0222(6) 0.0360(6) 0.0018(4) 0.0063(5) 0.0132(5)
N3 0.0190(6) 0.0192(6) 0.0241(6) 0.0005(5) -0.0022(5) 0.0046(5)
N4 0.0233(7) 0.0221(7) 0.0247(7) 0.0020(5) 0.0049(5) 0.0106(5)
C13 0.0216(8) 0.0247(8) 0.0283(8) 0.0032(6) 0.0042(6) 0.0071(6)
C14 0.0203(8) 0.0293(8) 0.0336(9) 0.0015(6) -0.0019(6) 0.0100(7)
C15 0.0209(8) 0.0218(7) 0.0267(7) 0.0022(5) -0.0043(6) 0.0078(6)
C16 0.0279(8) 0.0253(8) 0.0222(7) 0.0047(6) 0.0013(6) 0.0096(6)
C17 0.0347(9) 0.0296(8) 0.0203(7) 0.0019(6) 0.0046(6) 0.0147(7)
O5 0.0285(6) 0.0206(6) 0.0270(6) -0.0013(4) -0.0038(4) 0.0072(5)
O6 0.0440(8) 0.0249(6) 0.0345(7) -0.0013(5) -0.0162(5) 0.0125(6)
C6 0.0279(8) 0.0236(8) 0.0208(7) 0.0024(5) 0.0000(6) 0.0084(6)
C7 0.0238(8) 0.0234(8) 0.0189(7) 0.0015(5) 0.0026(6) 0.0060(6)
C8 0.0308(9) 0.0251(8) 0.0255(8) 0.0026(6) -0.0026(6) 0.0093(7)
C9 0.0358(10) 0.0214(8) 0.0330(9) -0.0009(6) -0.0042(7) 0.0084(7)
C10 0.0269(9) 0.0265(8) 0.0278(8) -0.0033(6) -0.0040(6) 0.0048(7)
C11 0.0241(8) 0.0293(8) 0.0281(8) -0.0009(6) -0.0028(6) 0.0091(7)
C12 0.0236(8) 0.0239(8) 0.0253(7) 0.0003(6) 0.0013(6) 0.0085(6)
O7 0.0235(6) 0.0206(5) 0.0272(6) 0.0025(4) 0.0002(4) 0.0068(4)
O8 0.0368(7) 0.0249(6) 0.0422(7) 0.0057(5) 0.0157(5) 0.0136(5)
C18 0.0227(8) 0.0231(7) 0.0213(7) 0.0005(5) -0.0013(5) 0.0071(6)
C19 0.0220(8) 0.0228(8) 0.0197(7) 0.0006(5) -0.0034(5) 0.0059(6)
C20 0.0243(8) 0.0235(8) 0.0236(7) 0.0004(6) -0.0021(6) 0.0070(6)
C21 0.0279(9) 0.0221(8) 0.0263(8) 0.0017(6) -0.0030(6) 0.0041(6)
C22 0.0236(8) 0.0289(8) 0.0245(8) 0.0018(6) -0.0021(6) 0.0013(7)
C23 0.0210(8) 0.0324(9) 0.0269(8) -0.0022(6) 0.0004(6) 0.0073(7)
C24 0.0228(8) 0.0232(8) 0.0270(8) -0.0007(6) -0.0022(6) 0.0070(6)

loop_
_atom_type_symbol
_atom_type_description
_atom_type_scat_dispersion_real
_atom_type_scat_dispersion_imag
_atom_type_scat_source
C C 0.0181 0.0091 'International Tables Vol C Tables 4.2.6.8 and 6.1.1.4'
H H 0.0000 0.0000 'International Tables Vol C Tables 4.2.6.8 and 6.1.1.4'
N N 0.0311 0.0180 'International Tables Vol C Tables 4.2.6.8 and 6.1.1.4'
O O 0.0492 0.0322 'International Tables Vol C Tables 4.2.6.8 and 6.1.1.4'

loop_
_exptl_crystal_face_index_h
_exptl_crystal_face_index_k
_exptl_crystal_face_index_l
_exptl_crystal_face_perp_dist
-1 1 -2 0.1323
1 -1 2 0.0908
-1 -1 -1 0.1185
1 1 1 0.2438
2 -2 -1 0.0879
-2 2 1 0.1185
-2 -1 1 0.0975
2 1 -1 0.1950
-1 1 0 0.0997
1 0 0 0.1469
-1 0 0 0.0796
-2 2 -1 0.0847
1 -1 1 0.0594
-1 1 -1 0.0978
1 -1 -2 0.1325
-1 1 2 0.1612
1 -2 -2 0.1141
-1 2 2 0.1737

loop_
_geom_angle_atom_site_label_1
_geom_angle_atom_site_label_2
_geom_angle_atom_site_label_3
_geom_angle
_geom_angle_site_symmetry_1
_geom_angle_site_symmetry_3
_geom_angle_publ_flag
N1 O1 H1 103(2) . . ?
N2 O2 H2 104.6(19) . . ?
O1 N1 C1 106.16(13) . . ?
O1 N1 C5 106.87(12) . . ?
C5 N1 C1 112.30(13) . . ?
O2 N2 H2A 106.0(14) . . ?
O2 N2 C3 109.31(14) . . ?
O2 N2 C4 107.57(13) . . ?
C3 N2 H2A 109.7(14) . . ?
C3 N2 C4 113.16(13) . . ?
C4 N2 H2A 110.8(16) . . ?
N1 C1 H1A 109.4 . . ?
N1 C1 H1B 109.4 . . ?
N1 C1 C2 111.08(14) . 2_656 ?
H1A C1 H1B 108.0 . . ?
C2 C1 H1A 109.4 2_656 . ?
C2 C1 H1B 109.4 2_656 . ?
C1 C2 H2B 108.6 2_656 . ?
C1 C2 H2C 108.6 2_656 . ?
H2B C2 H2C 107.6 . . ?
C3 C2 C1 114.58(15) . 2_656 ?
C3 C2 H2B 108.6 . . ?
C3 C2 H2C 108.6 . . ?
N2 C3 C2 112.95(14) . . ?
N2 C3 H3A 109.0 . . ?
N2 C3 H3B 109.0 . . ?
C2 C3 H3A 109.0 . . ?
C2 C3 H3B 109.0 . . ?
H3A C3 H3B 107.8 . . ?
N2 C4 H4A 109.4 . . ?
N2 C4 H4B 109.4 . . ?
N2 C4 C5 111.33(13) . . ?
H4A C4 H4B 108.0 . . ?
C5 C4 H4A 109.4 . . ?
C5 C4 H4B 109.4 . . ?
N1 C5 C4 110.24(13) . . ?
N1 C5 H5A 109.6 . . ?
N1 C5 H5B 109.6 . . ?
C4 C5 H5A 109.6 . . ?
C4 C5 H5B 109.6 . . ?
H5A C5 H5B 108.1 . . ?
N3 O3 H3 100.5(19) . . ?
N4 O4 H4 103(2) . . ?
O3 N3 C15 106.04(12) . . ?
O3 N3 C16 106.50(12) . . ?
C15 N3 C16 111.52(12) . . ?
O4 N4 H4C 107.7(15) . . ?
O4 N4 C13 108.59(13) . . ?
O4 N4 C17 107.50(12) . . ?
C13 N4 H4C 110.5(15) . . ?
C13 N4 C17 113.13(13) . . ?
C17 N4 H4C 109.2(15) . . ?
N4 C13 H13A 109.2 . . ?
N4 C13 H13B 109.2 . . ?
N4 C13 C14 112.08(13) . 2_665 ?
H13A C13 H13B 107.9 . . ?
C14 C13 H13A 109.2 2_665 . ?
C14 C13 H13B 109.2 2_665 . ?
C13 C14 H14A 108.8 2_665 . ?
C13 C14 H14B 108.8 2_665 . ?
H14A C14 H14B 107.7 . . ?
C15 C14 C13 113.59(14) . 2_665 ?
C15 C14 H14A 108.8 . . ?
C15 C14 H14B 108.8 . . ?
N3 C15 C14 110.74(13) . . ?
N3 C15 H15A 109.5 . . ?
N3 C15 H15B 109.5 . . ?
C14 C15 H15A 109.5 . . ?
C14 C15 H15B 109.5 . . ?
H15A C15 H15B 108.1 . . ?
N3 C16 H16A 109.6 . . ?
N3 C16 H16B 109.6 . . ?
N3 C16 C17 110.22(13) . . ?
H16A C16 H16B 108.1 . . ?
C17 C16 H16A 109.6 . . ?
C17 C16 H16B 109.6 . . ?
N4 C17 C16 112.87(13) . . ?
N4 C17 H17A 109.0 . . ?
N4 C17 H17B 109.0 . . ?
C16 C17 H17A 109.0 . . ?
C16 C17 H17B 109.0 . . ?
H17A C17 H17B 107.8 . . ?
O5 C6 C7 117.47(15) . . ?
O6 C6 O5 123.95(15) . . ?
O6 C6 C7 118.57(15) . . ?
C8 C7 C6 120.43(15) . . ?
C12 C7 C6 119.75(15) . . ?
C12 C7 C8 119.81(15) . . ?
C7 C8 H8 120.2 . . ?
C9 C8 C7 119.57(16) . . ?
C9 C8 H8 120.2 . . ?
C8 C9 H9 119.8 . . ?
C8 C9 C10 120.43(16) . . ?
C10 C9 H9 119.8 . . ?
C9 C10 H10 119.9 . . ?
C11 C10 C9 120.13(16) . . ?
C11 C10 H10 119.9 . . ?
C10 C11 H11 120.2 . . ?
C10 C11 C12 119.59(16) . . ?
C12 C11 H11 120.2 . . ?
C7 C12 H12 119.8 . . ?
C11 C12 C7 120.47(16) . . ?
C11 C12 H12 119.8 . . ?
O7 C18 C19 118.60(15) . . ?
O8 C18 O7 124.18(15) . . ?
O8 C18 C19 117.20(14) . . ?
C20 C19 C18 119.59(15) . . ?
C24 C19 C18 120.45(14) . . ?
C24 C19 C20 119.94(15) . . ?
C19 C20 H20 120.1 . . ?
C21 C20 C19 119.71(16) . . ?
C21 C20 H20 120.1 . . ?
C20 C21 H21 120.0 . . ?
C22 C21 C20 119.96(16) . . ?
C22 C21 H21 120.0 . . ?
C21 C22 H22 119.7 . . ?
C21 C22 C23 120.54(15) . . ?
C23 C22 H22 119.7 . . ?
C22 C23 H23 120.2 . . ?
C22 C23 C24 119.62(16) . . ?
C24 C23 H23 120.2 . . ?
C19 C24 C23 120.23(16) . . ?
C19 C24 H24 119.9 . . ?
C23 C24 H24 119.9 . . ?

loop_
_geom_bond_atom_site_label_1
_geom_bond_atom_site_label_2
_geom_bond_distance
_geom_bond_site_symmetry_2
_geom_bond_publ_flag
O1 H1 0.87(3) . ?
O1 N1 1.4474(18) . ?
O2 H2 0.97(3) . ?
O2 N2 1.4234(18) . ?
N1 C1 1.460(2) . ?
N1 C5 1.460(2) . ?
N2 H2A 0.94(2) . ?
N2 C3 1.488(2) . ?
N2 C4 1.495(2) . ?
C1 H1A 0.9900 . ?
C1 H1B 0.9900 . ?
C1 C2 1.526(2) 2_656 ?
C2 H2B 0.9900 . ?
C2 H2C 0.9900 . ?
C2 C3 1.519(3) . ?
C3 H3A 0.9900 . ?
C3 H3B 0.9900 . ?
C4 H4A 0.9900 . ?
C4 H4B 0.9900 . ?
C4 C5 1.522(3) . ?
C5 H5A 0.9900 . ?
C5 H5B 0.9900 . ?
O3 H3 0.89(3) . ?
O3 N3 1.4507(17) . ?
O4 H4 0.99(4) . ?
O4 N4 1.4188(17) . ?
N3 C15 1.460(2) . ?
N3 C16 1.464(2) . ?
N4 H4C 0.92(3) . ?
N4 C13 1.491(2) . ?
N4 C17 1.495(2) . ?
C13 H13A 0.9900 . ?
C13 H13B 0.9900 . ?
C13 C14 1.526(2) 2_665 ?
C14 H14A 0.9900 . ?
C14 H14B 0.9900 . ?
C14 C15 1.523(2) . ?
C15 H15A 0.9900 . ?
C15 H15B 0.9900 . ?
C16 H16A 0.9900 . ?
C16 H16B 0.9900 . ?
C16 C17 1.516(2) . ?
C17 H17A 0.9900 . ?
C17 H17B 0.9900 . ?
O5 C6 1.267(2) . ?
O6 C6 1.259(2) . ?
C6 C7 1.504(2) . ?
C7 C8 1.395(2) . ?
C7 C12 1.394(2) . ?
C8 H8 0.9500 . ?
C8 C9 1.390(2) . ?
C9 H9 0.9500 . ?
C9 C10 1.391(3) . ?
C10 H10 0.9500 . ?
C10 C11 1.389(2) . ?
C11 H11 0.9500 . ?
C11 C12 1.390(2) . ?
C12 H12 0.9500 . ?
O7 C18 1.262(2) . ?
O8 C18 1.259(2) . ?
C18 C19 1.506(2) . ?
C19 C20 1.396(2) . ?
C19 C24 1.389(2) . ?
C20 H20 0.9500 . ?
C20 C21 1.395(2) . ?
C21 H21 0.9500 . ?
C21 C22 1.385(3) . ?
C22 H22 0.9500 . ?
C22 C23 1.389(3) . ?
C23 H23 0.9500 . ?
C23 C24 1.392(2) . ?
C24 H24 0.9500 . ?

loop_
_geom_hbond_atom_site_label_D
_geom_hbond_atom_site_label_H
_geom_hbond_atom_site_label_A
_geom_hbond_distance_DH
_geom_hbond_distance_HA
_geom_hbond_distance_DA
_geom_hbond_angle_DHA
_geom_hbond_site_symmetry_A
_geom_hbond_publ_flag
O1 H1 O5 0.87(3) 1.90(4) 2.6974(18) 151(3) . yes
O2 H2 O6 0.97(3) 1.59(3) 2.5607(18) 175(3) . yes
N2 H2A O5 0.94(2) 1.83(2) 2.7122(19) 156(2) . yes
O3 H3 O7 0.89(3) 1.91(3) 2.7572(17) 159(3) . yes
O4 H4 O8 0.99(4) 1.51(4) 2.4908(18) 178(3) . yes
N4 H4C O7 0.92(3) 1.91(3) 2.7710(18) 157(2) . yes

loop_
_geom_torsion_atom_site_label_1
_geom_torsion_atom_site_label_2
_geom_torsion_atom_site_label_3
_geom_torsion_atom_site_label_4
_geom_torsion
_geom_torsion_site_symmetry_1
_geom_torsion_site_symmetry_2
_geom_torsion_site_symmetry_3
_geom_torsion_site_symmetry_4
_geom_torsion_publ_flag
O1 N1 C1 C2 66.32(17) . . . 2_656 ?
O1 N1 C5 C4 -65.10(17) . . . . ?
O2 N2 C3 C2 -55.15(17) . . . . ?
O2 N2 C4 C5 171.04(13) . . . . ?
N2 C4 C5 N1 -50.17(19) . . . . ?
C1 N1 C5 C4 178.88(14) . . . . ?
C1 C2 C3 N2 -62.6(2) 2_656 . . . ?
C3 N2 C4 C5 -68.12(18) . . . . ?
C4 N2 C3 C2 -175.00(14) . . . . ?
C5 N1 C1 C2 -177.23(15) . . . 2_656 ?
O3 N3 C15 C14 -64.56(15) . . . . ?
O3 N3 C16 C17 64.13(16) . . . . ?
O4 N4 C13 C14 57.61(17) . . . 2_665 ?
O4 N4 C17 C16 -171.99(13) . . . . ?
N3 C16 C17 N4 49.88(19) . . . . ?
C13 N4 C17 C16 68.13(18) . . . . ?
C13 C14 C15 N3 -48.05(18) 2_665 . . . ?
C15 N3 C16 C17 179.37(13) . . . . ?
C16 N3 C15 C14 179.91(13) . . . . ?
C17 N4 C13 C14 176.86(14) . . . 2_665 ?
O5 C6 C7 C8 -173.33(15) . . . . ?
O5 C6 C7 C12 5.2(2) . . . . ?
O6 C6 C7 C8 5.3(2) . . . . ?
O6 C6 C7 C12 -176.18(16) . . . . ?
C6 C7 C8 C9 178.57(16) . . . . ?
C6 C7 C12 C11 -178.91(15) . . . . ?
C7 C8 C9 C10 0.0(3) . . . . ?
C8 C7 C12 C11 -0.4(2) . . . . ?
C8 C9 C10 C11 0.2(3) . . . . ?
C9 C10 C11 C12 -0.5(3) . . . . ?
C10 C11 C12 C7 0.6(2) . . . . ?
C12 C7 C8 C9 0.1(2) . . . . ?
O7 C18 C19 C20 -177.10(14) . . . . ?
O7 C18 C19 C24 4.4(2) . . . . ?
O8 C18 C19 C20 4.2(2) . . . . ?
O8 C18 C19 C24 -174.27(15) . . . . ?
C18 C19 C20 C21 -178.68(14) . . . . ?
C18 C19 C24 C23 178.22(14) . . . . ?
C19 C20 C21 C22 0.3(2) . . . . ?
C20 C19 C24 C23 -0.3(2) . . . . ?
C20 C21 C22 C23 0.0(3) . . . . ?
C21 C22 C23 C24 -0.5(3) . . . . ?
C22 C23 C24 C19 0.6(2) . . . . ?
C24 C19 C20 C21 -0.2(2) . . . . ?

loop_
_twin_individual_id
_twin_individual_mass_fraction_refined
_oxdiff_twin_reflns_isolated
_oxdiff_twin_reflns_overlapped
_twin_individual_twin_lattice_type
_twin_individual_twin_matrix_11
_twin_individual_twin_matrix_12
_twin_individual_twin_matrix_13
_twin_individual_twin_matrix_21
_twin_individual_twin_matrix_22
_twin_individual_twin_matrix_23
_twin_individual_twin_matrix_31
_twin_individual_twin_matrix_32
_twin_individual_twin_matrix_33
1 0.6509(12) 10519 6996 ref 1.0000 0.0000 0.0000 0.0000 1.0000 0.0000 0.0000 0.0000 1.0000
2 0.3491(12) 10551 6996 nmt -0.9993 0.0023 -0.0052 -0.0003 -0.9987 -0.0465 -0.0003 0.0010 1.0010

loop_
_exptl_oxdiff_crystal_face_indexfrac_h
_exptl_oxdiff_crystal_face_indexfrac_k
_exptl_oxdiff_crystal_face_indexfrac_l
_exptl_oxdiff_crystal_face_x
_exptl_oxdiff_crystal_face_y
_exptl_oxdiff_crystal_face_z
-0.9899 1.0918 -1.9997 -0.0843 -0.2861 -0.0578
0.9899 -1.0918 1.9997 0.0843 0.2861 0.0578
-0.9926 -0.9537 -0.9997 -0.0544 -0.1620 0.2298
0.9926 0.9537 0.9997 0.0544 0.1620 -0.2298
2.0080 -1.9523 -0.9985 0.3774 0.0081 0.0677
-2.0080 1.9523 0.9985 -0.3774 -0.0081 -0.0677
-2.0036 -1.0465 0.9991 -0.2699 0.0089 0.3494
2.0036 1.0465 -0.9991 0.2699 -0.0089 -0.3494
-1.0012 0.9993 -0.0006 -0.1678 -0.0604 -0.0386
0.9997 0.0003 0.0003 0.1320 0.0548 -0.1004
-0.9997 -0.0003 -0.0003 -0.1320 -0.0548 0.1004
-1.9967 2.0448 -1.0007 -0.2938 -0.2337 -0.0869
0.9955 -1.0455 1.0001 0.1260 0.1733 0.0482
-0.9955 1.0455 -1.0001 -0.1260 -0.1733 -0.0482
1.0125 -0.9068 -1.9986 0.2513 -0.1652 0.0194
-1.0125 0.9068 1.9986 -0.2513 0.1652 -0.0194
1.0139 -1.9064 -1.9984 0.2872 -0.1596 0.1584
-1.0139 1.9064 1.9984 -0.2872 0.1596 -0.1584
